data_2211269
loop_
_publ_author_name
'Luboradzki, Roman'
'Pakulski, Zbigniew'
'Piekutowska, Marta'

_publ_section_title
;
 1,2-<i>O</i>-Isopropylidene-6-thio-\a-<small>D</small>-glucofuranose
;
_journal_coeditor_code AT2162
_journal_issue 12
_journal_name_full 'Acta Crystallographica Section E'
_journal_page_first o5832
_journal_page_last o5833
_journal_paper_doi 10.1107/S1600536806049634
_journal_volume 62
_journal_year 2006
_chemical_formula_iupac 'C9 H16 O5 S'
_chemical_formula_moiety 'C9 H16 O5 S'
_chemical_formula_sum 'C9 H16 O5 S'
_chemical_formula_weight 236.28
_chemical_name_systematic
;
1,2-O-Isopropylidene-6-thio-\a-D-glucofuranose
;
_space_group_IT_number 4
_symmetry_cell_setting monoclinic
_symmetry_space_group_name_Hall 'P 2yb'
_symmetry_space_group_name_H-M 'P 1 21 1'
_atom_sites_solution_hydrogens geom
_atom_sites_solution_primary direct
_atom_sites_solution_secondary difmap
_audit_creation_method SHELXL-97
_cell_angle_alpha 90.00
_cell_angle_beta 106.563(4)
_cell_angle_gamma 90.00
_cell_formula_units_Z 2
_cell_length_a 9.1655(8)
_cell_length_b 5.8452(5)
_cell_length_c 10.5282(9)
_cell_measurement_reflns_used 1135
_cell_measurement_temperature 100.0(10)
_cell_measurement_theta_max 27.485
_cell_measurement_theta_min 0.998
_cell_volume 540.64(8)
_computing_cell_refinement 'DENZO and SCALEPACK (Otwinowski & Minor, 1997)'
_computing_data_collection 'COLLECT (Nonius, 1998)'
_computing_data_reduction 'DENZO and SCALEPACK'
_computing_molecular_graphics 'ORTEP-3 (Farrugia, 1997)'
_computing_publication_material 'SHELXL97 and PLATON (Spek, 2003)'
_computing_structure_refinement 'SHELXL97 (Sheldrick, 1997)'
_computing_structure_solution 'SHELXS97 (Sheldrick, 1997)'
_diffrn_ambient_temperature 100.0(10)
_diffrn_detector_area_resol_mean
;
1242 (horizontal) x 1152 (vertical) pixels,
 CCD pixel size is 22.5 x 22.5 \mm
which gives at the imput a pixel of 110 x 110 \mm
(with 2 x 2 binning)
;
_diffrn_measured_fraction_theta_full 0.974
_diffrn_measured_fraction_theta_max 0.974
_diffrn_measurement_device_type 'Nonius KappaCCD'
_diffrn_measurement_method
;
128 frames via \f rotation
(rotation angle 2.0\%) and 2*200 s per frame
;
_diffrn_radiation_monochromator graphite
_diffrn_radiation_type MoK\a
_diffrn_radiation_wavelength 0.71073
_diffrn_reflns_av_R_equivalents 0.0600
_diffrn_reflns_av_sigmaI/netI 0.0551
_diffrn_reflns_limit_h_max 11
_diffrn_reflns_limit_h_min -11
_diffrn_reflns_limit_k_max 7
_diffrn_reflns_limit_k_min -7
_diffrn_reflns_limit_l_max 13
_diffrn_reflns_limit_l_min -13
_diffrn_reflns_number 3891
_diffrn_reflns_theta_full 27.55
_diffrn_reflns_theta_max 27.55
_diffrn_reflns_theta_min 2.60
_diffrn_standards_decay_% 0
_diffrn_standards_number 0
_exptl_absorpt_coefficient_mu 0.298
_exptl_absorpt_correction_type none
_exptl_crystal_colour colourless
_exptl_crystal_density_diffrn 1.452
_exptl_crystal_density_method 'not measured'
_exptl_crystal_description 'poor quality needle'
_exptl_crystal_F_000 252
_exptl_crystal_size_max 0.5
_exptl_crystal_size_mid 0.1
_exptl_crystal_size_min 0.1
_refine_diff_density_max 0.404
_refine_diff_density_min -0.452
_refine_ls_abs_structure_details 'Flack (1983), 955 Freidel pairs'
_refine_ls_abs_structure_Flack -0.04(15)
_refine_ls_extinction_method none
_refine_ls_goodness_of_fit_ref 1.073
_refine_ls_hydrogen_treatment mixed
_refine_ls_matrix_type full
_refine_ls_number_parameters 150
_refine_ls_number_reflns 2324
_refine_ls_number_restraints 1
_refine_ls_restrained_S_all 1.073
_refine_ls_R_factor_all 0.0658
_refine_ls_R_factor_gt 0.0515
_refine_ls_shift/su_max 0.010
_refine_ls_shift/su_mean 0.000
_refine_ls_structure_factor_coef Fsqd
_refine_ls_weighting_details 'calc w=1/[\s^2^(Fo^2^)+(0.0298P)^2^+1.2765P] where P=(Fo^2^+2Fc^2^)/3'
_refine_ls_weighting_scheme calc
_refine_ls_wR_factor_gt 0.1044
_refine_ls_wR_factor_ref 0.1303
_reflns_number_gt 2020
_reflns_number_total 2324
_reflns_threshold_expression I>2\s(I)
_cod_data_source_file at2162.cif
_cod_data_source_block I
_cod_original_cell_volume 540.58(8)
_cod_original_sg_symbol_H-M 'P 21'
_cod_database_code 2211269
_cod_database_fobs_code 2211269

loop_
_symmetry_equiv_pos_as_xyz
'x, y, z'
'-x, y+1/2, -z'

loop_
_atom_site_type_symbol
_atom_site_label
_atom_site_fract_x
_atom_site_fract_y
_atom_site_fract_z
_atom_site_U_iso_or_equiv
_atom_site_adp_type
_atom_site_calc_flag
_atom_site_refinement_flags
_atom_site_occupancy
S S1 0.84545(13) -0.32232(19) 0.48802(9) 0.0282(3) Uani d . 1
O O3 0.6188(3) 0.1600(5) 1.0033(2) 0.0193(6) Uani d . 1
O O1 0.8451(3) 0.1534(5) 0.8378(2) 0.0203(6) Uani d . 1
O O2 0.8766(3) 0.2299(4) 1.0650(2) 0.0173(6) Uani d . 1
O O5 0.5637(3) -0.1627(5) 0.5813(3) 0.0206(6) Uani d . 1
O O4 0.5725(4) 0.3961(5) 0.6778(3) 0.0213(7) Uani d . 1
C C5 0.7066(5) -0.0447(6) 0.6358(4) 0.0156(7) Uani d . 1
H H5 0.7115 0.0865 0.5793 0.019 Uiso calc R 1
C C3 0.5805(5) 0.2177(6) 0.7720(3) 0.0173(8) Uani d . 1
H H3 0.4813 0.1454 0.7615 0.021 Uiso calc R 1
C C4 0.7039(4) 0.0423(7) 0.7719(4) 0.0166(8) Uani d . 1
H H4 0.6911 -0.0891 0.8255 0.020 Uiso calc R 1
C C7 0.7571(4) 0.1161(6) 1.1057(4) 0.0173(8) Uani d . 1
C C1 0.8187(5) 0.3089(7) 0.9343(3) 0.0178(8) Uani d . 1
H H1 0.8594 0.4608 0.9244 0.021 Uiso calc R 1
C C2 0.6456(4) 0.3191(7) 0.9097(3) 0.0165(8) Uani d . 1
H H2 0.6077 0.4733 0.9187 0.020 Uiso calc R 1
C C8 0.7460(5) 0.2190(7) 1.2346(4) 0.0235(9) Uani d . 1
H H8A 0.7397 0.3825 1.2265 0.035 Uiso calc R 1
H H8B 0.8347 0.1780 1.3049 0.035 Uiso calc R 1
H H8C 0.6567 0.1616 1.2543 0.035 Uiso calc R 1
C C9 0.7878(5) -0.1397(7) 1.1160(4) 0.0210(8) Uani d . 1
H H9A 0.7015 -0.2176 1.1301 0.032 Uiso calc R 1
H H9B 0.8761 -0.1697 1.1890 0.032 Uiso calc R 1
H H9C 0.8052 -0.1935 1.0354 0.032 Uiso calc R 1
C C6 0.8424(5) -0.1982(7) 0.6456(4) 0.0218(9) Uani d . 1
H H6A 0.8420 -0.3208 0.7076 0.026 Uiso calc R 1
H H6B 0.9348 -0.1101 0.6810 0.026 Uiso calc R 1
H H5O 0.576(6) -0.263(9) 0.620(5) 0.028(15) Uiso d . 1
H H4O 0.520(5) 0.357(7) 0.606(4) 0.012(10) Uiso d . 1
H H1S 0.721(6) -0.472(10) 0.468(5) 0.052(16) Uiso d . 1

loop_
_atom_site_aniso_label
_atom_site_aniso_U_11
_atom_site_aniso_U_22
_atom_site_aniso_U_33
_atom_site_aniso_U_12
_atom_site_aniso_U_13
_atom_site_aniso_U_23
S1 0.0343(6) 0.0310(6) 0.0181(4) 0.0033(5) 0.0057(4) -0.0076(5)
O3 0.0207(14) 0.0227(14) 0.0130(11) -0.0012(13) 0.0025(10) 0.0025(12)
O1 0.0207(14) 0.0240(15) 0.0141(11) -0.0014(13) 0.0016(10) -0.0067(12)
O2 0.0162(14) 0.0211(15) 0.0130(11) -0.0032(11) 0.0015(10) 0.0016(10)
O5 0.0274(17) 0.0172(15) 0.0139(13) 0.0003(13) 0.0004(12) 0.0022(12)
O4 0.0303(17) 0.0180(14) 0.0108(13) 0.0004(12) -0.0016(13) 0.0003(11)
C5 0.0214(19) 0.0098(15) 0.0140(16) -0.0037(15) 0.0024(15) -0.0013(13)
C3 0.021(2) 0.016(2) 0.0126(16) 0.0017(15) 0.0007(14) 0.0021(14)
C4 0.015(2) 0.0207(19) 0.0114(16) 0.0040(16) 0.0004(14) -0.0020(14)
C7 0.019(2) 0.019(2) 0.0138(16) -0.0036(15) 0.0028(15) 0.0010(13)
C1 0.025(2) 0.0146(18) 0.0107(16) -0.0078(16) -0.0004(15) -0.0031(13)
C2 0.021(2) 0.0150(18) 0.0119(16) 0.0074(16) 0.0027(14) 0.0003(14)
C8 0.034(2) 0.022(2) 0.0159(17) 0.0025(17) 0.0086(17) -0.0015(15)
C9 0.023(2) 0.018(2) 0.0225(19) 0.0023(17) 0.0064(16) 0.0004(16)
C6 0.024(2) 0.026(2) 0.0118(17) 0.0013(17) -0.0012(15) -0.0071(15)

loop_
_atom_type_symbol
_atom_type_description
_atom_type_scat_dispersion_real
_atom_type_scat_dispersion_imag
_atom_type_scat_source
C C 0.0033 0.0016 'International Tables Vol C Tables 4.2.6.8 and 6.1.1.4'
H H 0.0000 0.0000 'International Tables Vol C Tables 4.2.6.8 and 6.1.1.4'
O O 0.0106 0.0060 'International Tables Vol C Tables 4.2.6.8 and 6.1.1.4'
S S 0.1246 0.1234 'International Tables Vol C Tables 4.2.6.8 and 6.1.1.4'

loop_
_geom_angle_atom_site_label_1
_geom_angle_atom_site_label_2
_geom_angle_atom_site_label_3
_geom_angle
C6 S1 H1S 99(2)
C2 O3 C7 110.3(3)
C1 O1 C4 108.5(3)
C1 O2 C7 109.6(3)
C5 O5 H5O 101(4)
C3 O4 H4O 110(3)
O5 C5 C6 112.2(3)
O5 C5 C4 106.1(3)
C6 C5 C4 111.5(3)
O5 C5 H5 109.0
C6 C5 H5 109.0
C4 C5 H5 109.0
O4 C3 C2 107.8(3)
O4 C3 C4 112.4(3)
C2 C3 C4 100.0(3)
O4 C3 H3 112.0
C2 C3 H3 112.0
C4 C3 H3 112.0
O1 C4 C3 105.2(3)
O1 C4 C5 110.5(3)
C3 C4 C5 115.8(3)
O1 C4 H4 108.4
C3 C4 H4 108.4
C5 C4 H4 108.4
O3 C7 O2 106.1(3)
O3 C7 C8 109.4(3)
O2 C7 C8 109.4(3)
O3 C7 C9 109.6(3)
O2 C7 C9 109.4(3)
C8 C7 C9 112.7(3)
O2 C1 O1 113.2(3)
O2 C1 C2 105.2(3)
O1 C1 C2 106.3(3)
O2 C1 H1 110.7
O1 C1 H1 110.7
C2 C1 H1 110.7
O3 C2 C3 107.8(3)
O3 C2 C1 103.4(3)
C3 C2 C1 104.6(3)
O3 C2 H2 113.4
C3 C2 H2 113.4
C1 C2 H2 113.4
C7 C8 H8A 109.5
C7 C8 H8B 109.5
H8A C8 H8B 109.5
C7 C8 H8C 109.5
H8A C8 H8C 109.5
H8B C8 H8C 109.5
C7 C9 H9A 109.5
C7 C9 H9B 109.5
H9A C9 H9B 109.5
C7 C9 H9C 109.5
H9A C9 H9C 109.5
H9B C9 H9C 109.5
C5 C6 S1 113.6(3)
C5 C6 H6A 108.8
S1 C6 H6A 108.8
C5 C6 H6B 108.8
S1 C6 H6B 108.8
H6A C6 H6B 107.7

loop_
_geom_bond_atom_site_label_1
_geom_bond_atom_site_label_2
_geom_bond_distance
S1 C6 1.818(4)
S1 H1S 1.41(6)
O3 C2 1.426(5)
O3 C7 1.434(5)
O1 C1 1.434(4)
O1 C4 1.437(5)
O2 C1 1.405(4)
O2 C7 1.447(4)
O5 C5 1.446(5)
O5 H5O 0.71(5)
O4 C3 1.427(4)
O4 H4O 0.80(4)
C5 C6 1.514(6)
C5 C4 1.527(5)
C5 H5 0.9800
C3 C2 1.522(5)
C3 C4 1.527(5)
C3 H3 0.9800
C4 H4 0.9800
C7 C8 1.514(5)
C7 C9 1.520(5)
C1 C2 1.534(5)
C1 H1 0.9800
C2 H2 0.9800
C8 H8A 0.9600
C8 H8B 0.9600
C8 H8C 0.9600
C9 H9A 0.9600
C9 H9B 0.9600
C9 H9C 0.9600
C6 H6A 0.9700
C6 H6B 0.9700

loop_
_cod_related_entry_id
_cod_related_entry_database
_cod_related_entry_code
1 ChemSpider 8761272
